data_4510409
loop_
_publ_author_name
'Schoedel, Alexander'
'Jaquier, Michael'
'Boyette, Wesley'
'Wojtas, Lukasz'
'Eddaoudi, Mohamed'
'Zaworotko, Michael J.'

_publ_section_title
;
 4,6-ConnectedfsbTopology Networks Obtained through Two-Step Crystal
 Engineering of Decorated Trigonal Prismatic Nodes
;
_journal_issue 5
_journal_name_full 'Crystal Growth &amp; Design'
_journal_page_first 2115
_journal_paper_doi 10.1021/cg500205f
_journal_volume 14
_journal_year 2014
_chemical_formula_sum 'C60 H36 Cr3 N6 O28 Zn3'
_chemical_formula_weight 1641.06
_chemical_name_systematic
;
 ?
;
_space_group_crystal_system hexagonal
_space_group_IT_number 191
_space_group_name_Hall '-P 6 2'
_space_group_name_H-M_alt 'P 6/m m m'
_symmetry_space_group_name_Hall '-P 6 2'
_symmetry_space_group_name_H-M 'P 6/m m m'
_atom_sites_solution_hydrogens geom
_audit_creation_method SHELXL-2014
_cell_angle_alpha 90
_cell_angle_beta 90
_cell_angle_gamma 120
_cell_formula_units_Z 2
_cell_length_a 30.242(4)
_cell_length_b 30.242(4)
_cell_length_c 13.406(3)
_cell_measurement_temperature 228(2)
_cell_volume 10618(3)
_computing_cell_refinement 'APEX2 (Bruker, 2010); SAINT (Bruker, 2009)'
_computing_data_collection 'APEX2 (Bruker, 2010)'
_computing_data_reduction 'SAINT (Bruker, 2009);XPREP(Sheldrick,2008)'
_computing_publication_material 'APEX2 (Bruker, 2010)'
_computing_structure_refinement 'SHELXL-97 (Sheldrick, 2008)'
_computing_structure_solution 'SHELXS-97 (Sheldrick, 2008)'
_diffrn_ambient_temperature 228(2)
_diffrn_measured_fraction_theta_full 0.991
_diffrn_measured_fraction_theta_max 0.991
_diffrn_measurement_device_type 'BRUKER SMART APEXII CCD'
_diffrn_measurement_method 'omega scans'
_diffrn_radiation_type CuK\a
_diffrn_radiation_wavelength 1.54178
_diffrn_reflns_av_R_equivalents 0.0901
_diffrn_reflns_av_unetI/netI 0.0442
_diffrn_reflns_Laue_measured_fraction_full 0.991
_diffrn_reflns_Laue_measured_fraction_max 0.991
_diffrn_reflns_limit_h_max 22
_diffrn_reflns_limit_h_min -14
_diffrn_reflns_limit_k_max 21
_diffrn_reflns_limit_k_min -22
_diffrn_reflns_limit_l_max 9
_diffrn_reflns_limit_l_min -9
_diffrn_reflns_number 12337
_diffrn_reflns_point_group_measured_fraction_full 0.991
_diffrn_reflns_point_group_measured_fraction_max 0.991
_diffrn_reflns_theta_full 34.820
_diffrn_reflns_theta_max 34.817
_diffrn_reflns_theta_min 2.922
_diffrn_source 'fine-focus sealed tube'
_exptl_absorpt_coefficient_mu 1.841
_exptl_absorpt_correction_T_max 0.7477
_exptl_absorpt_correction_T_min 0.5725
_exptl_absorpt_correction_type multi-scan
_exptl_absorpt_process_details 'SADABS; (Sheldrick, 2003)'
_exptl_crystal_colour green
_exptl_crystal_density_diffrn 0.513
_exptl_crystal_description rod
_exptl_crystal_F_000 1648
_exptl_crystal_size_max 0.310
_exptl_crystal_size_mid 0.040
_exptl_crystal_size_min 0.020
_platon_squeeze_details
;
;
_refine_diff_density_max 0.267
_refine_diff_density_min -0.245
_refine_diff_density_rms 0.040
_refine_ls_extinction_method none
_refine_ls_goodness_of_fit_ref 1.085
_refine_ls_hydrogen_treatment constr
_refine_ls_matrix_type full
_refine_ls_number_parameters 106
_refine_ls_number_reflns 930
_refine_ls_number_restraints 41
_refine_ls_restrained_S_all 1.077
_refine_ls_R_factor_all 0.0833
_refine_ls_R_factor_gt 0.0666
_refine_ls_shift/su_max 0.000
_refine_ls_shift/su_mean 0.000
_refine_ls_structure_factor_coef Fsqd
_refine_ls_weighting_details 'w=1/[\s^2^(Fo^2^)+(0.1223P)^2^+8.0759P] where P=(Fo^2^+2Fc^2^)/3'
_refine_ls_weighting_scheme calc
_refine_ls_wR_factor_gt 0.1881
_refine_ls_wR_factor_ref 0.1956
_reflns_Friedel_coverage 0.000
_reflns_number_gt 709
_reflns_number_total 930
_reflns_threshold_expression 'I > 2\s(I)'
_cod_data_source_file cg500205f_si_004.cif
_cod_data_source_block tp-PMBB-1-fsb-2
_cod_depositor_comments 'Adding full bibliography for 4510408--4510409.cif.'
_cod_original_cell_volume 10618(4)
_cod_database_code 4510409
_shelx_space_group_comment
;
The symmetry employed for this shelxl refinement is uniquely defined
by the following loop, which should always be used as a source of
symmetry information in preference to the above space-group names.
They are only intended as comments.
;
_shelx_estimated_absorpt_t_min 0.599
_shelx_estimated_absorpt_t_max 0.964
_shelxl_version_number 2014-1

loop_
_space_group_symop_operation_xyz
'x, y, z'
'-y, x-y, z'
'-x+y, -x, z'
'-x, -y, z'
'y, -x+y, z'
'x-y, x, z'
'y, x, -z'
'x-y, -y, -z'
'-x, -x+y, -z'
'-y, -x, -z'
'-x+y, y, -z'
'x, x-y, -z'
'-x, -y, -z'
'y, -x+y, -z'
'x-y, x, -z'
'x, y, -z'
'-y, x-y, -z'
'-x+y, -x, -z'
'-y, -x, z'
'-x+y, y, z'
'x, x-y, z'
'y, x, z'
'x-y, -y, z'
'-x, -x+y, z'

loop_
_atom_site_label
_atom_site_type_symbol
_atom_site_fract_x
_atom_site_fract_y
_atom_site_fract_z
_atom_site_U_iso_or_equiv
_atom_site_adp_type
_atom_site_occupancy
_atom_site_site_symmetry_order
_atom_site_calc_flag
_atom_site_refinement_flags_posn
_atom_site_refinement_flags_adp
_atom_site_refinement_flags_occupancy
_atom_site_disorder_assembly
_atom_site_disorder_group
Zn1 Zn 0.20631(5) 0.41262(10) 0.0000 0.0975(16) Uani 1 4 d S T P A .
Cr2 Cr 0.26023(12) 0.63012(6) 0.5000 0.0919(17) Uani 1 4 d S T P . .
O2 O 0.1803(5) 0.5901(2) 0.5000 0.116(5) Uani 1 4 d S T P . .
O3 O 0.2545(2) 0.5824(3) 0.3939(5) 0.101(3) Uani 1 1 d D . . . .
C4 C 0.2657(3) 0.5314(6) 0.2772(13) 0.101(6) Uani 1 2 d DS TU P . .
N5 N 0.2308(2) 0.4617(4) 0.1190(9) 0.089(4) Uani 1 2 d DS T P . .
C9 C 0.2040(5) 0.4809(5) 0.1588(10) 0.134(5) Uani 1 1 d D U . . .
H9 H 0.1717 0.4700 0.1310 0.160 Uiso 1 1 calc R U . . .
C11 C 0.2839(3) 0.5678(7) 0.3612(15) 0.111(7) Uani 1 2 d DS TU P . .
C14 C 0.2186(4) 0.5152(5) 0.2371(9) 0.149(6) Uani 1 1 d D U . . .
H14 H 0.1971 0.5268 0.2615 0.178 Uiso 1 1 calc R U . . .
C78 C 0.1087(6) 0.3522(6) 0.0574(13) 0.136(7) Uani 0.5 1 d D U P A -2
C22 C 0.02654(19) 0.3416(5) -0.0180(18) 0.132(8) Uiso 0.5 1 d D . P A .
H22 H 0.0448 0.3692 -0.0617 0.159 Uiso 0.5 1 calc R U P . .
O66 O 0.1360(5) 0.3428(6) 0.1144(12) 0.184(7) Uani 0.5 1 d D U P A -2
C43 C 0.02668(19) 0.2848(9) 0.1108(18) 0.204(12) Uani 0.5 1 d D U P A .
H43 H 0.0451 0.2748 0.1524 0.244 Uiso 0.5 1 calc R U P . .
O68 O 0.1340(4) 0.3881(5) 0.0000 0.148(4) Uani 1 2 d DS TU P . .
C30 C 0.0518(6) 0.3267(7) 0.0473(14) 0.118(6) Uani 0.5 1 d D U P . .
O1 O 0.3333 0.6667 0.5000 0.104(8) Uani 1 12 d S T P . .

loop_
_atom_site_aniso_label
_atom_site_aniso_U_11
_atom_site_aniso_U_22
_atom_site_aniso_U_33
_atom_site_aniso_U_23
_atom_site_aniso_U_13
_atom_site_aniso_U_12
Zn1 0.086(2) 0.082(2) 0.123(3) 0.000 0.000 0.0410(12)
Cr2 0.064(3) 0.082(2) 0.124(4) 0.000 0.000 0.0319(15)
O2 0.134(12) 0.089(7) 0.141(12) 0.000 0.000 0.067(6)
O3 0.093(7) 0.093(6) 0.126(6) -0.048(5) -0.018(5) 0.052(5)
C4 0.089(9) 0.093(14) 0.124(17) -0.015(10) -0.007(5) 0.046(7)
N5 0.079(8) 0.088(10) 0.104(12) -0.017(9) -0.009(5) 0.044(5)
C9 0.086(12) 0.164(13) 0.170(13) -0.070(9) -0.026(10) 0.077(10)
C11 0.091(12) 0.075(16) 0.16(2) -0.033(10) -0.016(5) 0.037(8)
C14 0.109(11) 0.193(14) 0.168(14) -0.097(10) -0.028(9) 0.094(12)
C78 0.092(7) 0.137(13) 0.153(12) -0.017(10) 0.001(4) 0.038(7)
O66 0.103(8) 0.198(13) 0.212(13) 0.033(10) -0.006(7) 0.046(8)
C43 0.097(9) 0.203(17) 0.26(2) 0.068(15) 0.007(8) 0.039(8)
O68 0.088(7) 0.153(10) 0.170(11) 0.000 0.000 0.036(7)
C30 0.091(7) 0.109(12) 0.137(15) -0.039(8) 0.002(4) 0.037(7)
O1 0.118(13) 0.118(13) 0.076(18) 0.000 0.000 0.059(6)

loop_
_atom_type_symbol
_atom_type_description
_atom_type_scat_dispersion_real
_atom_type_scat_dispersion_imag
_atom_type_scat_source
C C 0.0181 0.0091 'International Tables Vol C Tables 4.2.6.8 and 6.1.1.4'
H H 0.0000 0.0000 'International Tables Vol C Tables 4.2.6.8 and 6.1.1.4'
Cr Cr -0.1635 2.4439 'International Tables Vol C Tables 4.2.6.8 and 6.1.1.4'
N N 0.0311 0.0180 'International Tables Vol C Tables 4.2.6.8 and 6.1.1.4'
O O 0.0492 0.0322 'International Tables Vol C Tables 4.2.6.8 and 6.1.1.4'
Zn Zn -1.5491 0.6778 'International Tables Vol C Tables 4.2.6.8 and 6.1.1.4'

loop_
_geom_angle_atom_site_label_1
_geom_angle_atom_site_label_2
_geom_angle_atom_site_label_3
_geom_angle
_geom_angle_site_symmetry_1
_geom_angle_site_symmetry_3
O68 Zn1 O68 141.1(8) . 20
O68 Zn1 N5 102.1(2) . 16
O68 Zn1 N5 102.1(2) 20 16
O68 Zn1 N5 102.1(2) . .
O68 Zn1 N5 102.1(2) 20 .
N5 Zn1 N5 102.3(6) 16 .
O1 Cr2 O3 94.3(2) . .
O1 Cr2 O3 94.3(2) . 16_556
O3 Cr2 O3 92.3(4) . 16_556
O1 Cr2 O3 94.3(2) . 12_566
O3 Cr2 O3 171.3(4) . 12_566
O3 Cr2 O3 87.0(4) 16_556 12_566
O1 Cr2 O3 94.3(2) . 21_565
O3 Cr2 O3 87.0(4) . 21_565
O3 Cr2 O3 171.3(4) 16_556 21_565
O3 Cr2 O3 92.3(4) 12_566 21_565
O1 Cr2 O2 180.0(5) . .
O3 Cr2 O2 85.7(2) . .
O3 Cr2 O2 85.7(2) 16_556 .
O3 Cr2 O2 85.7(2) 12_566 .
O3 Cr2 O2 85.7(2) 21_565 .
C11 O3 Cr2 133.9(10) . .
C14 C4 C14 120(2) 20 .
C14 C4 C11 120.1(10) 20 .
C14 C4 C11 120.1(10) . .
C9 N5 C9 112.7(17) . 20
C9 N5 Zn1 123.5(8) . .
C9 N5 Zn1 123.5(8) 20 .
N5 C9 C14 126.8(15) . .
N5 C9 H9 116.6 . .
C14 C9 H9 116.6 . .
O3 C11 O3 124.6(17) 20 .
O3 C11 C4 117.7(9) 20 .
O3 C11 C4 117.7(9) . .
C4 C14 C9 116.8(17) . .
C4 C14 H14 121.6 . .
C9 C14 H14 121.6 . .
O68 C78 O66 112.9(16) . .
O68 C78 C30 116.2(16) . .
O66 C78 C30 130.8(15) . .
C30 C22 C22 118.7(8) . 24
C30 C22 H22 120.6 . .
C22 C22 H22 120.6 24 .
C30 C43 C43 118.2(8) . 24
C30 C43 H43 120.9 . .
C43 C43 H43 120.9 24 .
C78 O68 Zn1 115.0(11) . .
C22 C30 C30 69.7(18) 16 16
C30 C30 C22 50.5(10) 16 .
C22 C30 C43 113.8(18) 16 .
C30 C30 C43 127.6(14) 16 .
C22 C30 C43 123.0(16) . .
C22 C30 C78 131.0(18) 16 .
C30 C30 C78 95.2(11) 16 .
C22 C30 C78 124.9(14) . .
C43 C30 C78 112.1(12) . .
Cr2 O1 Cr2 120.004(1) 3_565 .
Cr2 O1 Cr2 119.997(1) 3_565 2_665
Cr2 O1 Cr2 120.000(1) . 2_665

loop_
_geom_bond_atom_site_label_1
_geom_bond_atom_site_label_2
_geom_bond_distance
_geom_bond_site_symmetry_2
Zn1 O68 1.927(10) .
Zn1 O68 1.927(10) 20
Zn1 N5 2.049(12) 16
Zn1 N5 2.049(12) .
Cr2 O1 1.915(3) .
Cr2 O3 1.972(7) .
Cr2 O3 1.972(7) 16_556
Cr2 O3 1.972(7) 12_566
Cr2 O3 1.972(7) 21_565
Cr2 O2 2.094(13) .
O3 C11 1.251(7) .
C4 C14 1.363(8) 20
C4 C14 1.363(8) .
C4 C11 1.476(10) .
N5 C9 1.323(7) .
N5 C9 1.323(7) 20
C9 C14 1.385(8) .
C9 H9 0.9400 .
C11 O3 1.251(7) 20
C14 H14 0.9400 .
C78 O68 1.236(9) .
C78 O66 1.258(10) .
C78 C30 1.499(10) .
C22 C30 1.378(10) .
C22 C22 1.390(10) 24
C22 H22 0.9400 .
C43 C30 1.394(10) .
C43 C43 1.397(10) 24
C43 H43 0.9400 .
C30 C22 1.13(2) 16
C30 C30 1.27(4) 16
O1 Cr2 1.914(3) 3_565
O1 Cr2 1.915(3) 2_665

loop_
_platon_squeeze_void_nr
_platon_squeeze_void_average_x
_platon_squeeze_void_average_y
_platon_squeeze_void_average_z
_platon_squeeze_void_volume
_platon_squeeze_void_count_electrons
_platon_squeeze_void_content
1 -0.021 -0.016 -0.011 7830 1586 ' '
